data_4024134
loop_
_publ_author_name
'Martina Hauck'
'Jan Sch\"onhaber'
'Anthony J. Zucchero'
'Kenneth I. Hardcastle'
'Thomas J. J. M\"uller'
'Uwe H. F. Bunz'

_publ_section_title
;
 Phenothiazine Cruciforms: Synthesis and Metallochromic Properties
;
_journal_name_full 'Journal of Organic Chemistry'
_journal_page_first 6714
_journal_page_last 6725
_journal_paper_doi 10.1021/jo070922l
_journal_volume 72
_journal_year 2007
_chemical_formula_sum 'C78 H90 N4 S2'
_chemical_formula_weight 1147.66
_chemical_name_systematic
; 
 ? 
;
_space_group_IT_number 2
_symmetry_cell_setting triclinic
_symmetry_space_group_name_Hall '-P 1'
_symmetry_space_group_name_H-M 'P -1'
_atom_sites_solution_hydrogens geom
_atom_sites_solution_primary direct
_atom_sites_solution_secondary difmap
_audit_creation_method SHELXL-97
_cell_angle_alpha 113.073(2)
_cell_angle_beta 95.164(2)
_cell_angle_gamma 98.212(2)
_cell_formula_units_Z 1
_cell_length_a 9.0593(9)
_cell_length_b 12.9316(13)
_cell_length_c 15.2798(15)
_cell_measurement_reflns_used 4696
_cell_measurement_temperature 173(2)
_cell_measurement_theta_max 26.82
_cell_measurement_theta_min 2.30
_cell_volume 1608.9(3)
_computing_cell_refinement 'Bruker SMART'
_computing_data_collection 'Bruker SMART'
_computing_data_reduction 'Bruker SAINT'
_computing_molecular_graphics 'Bruker SHELXTL'
_computing_publication_material 'Bruker SHELXTL'
_computing_structure_refinement 'SHELXL-97 (Sheldrick, 1997)'
_computing_structure_solution 'SHELXS-97 (Sheldrick, 1990)'
_diffrn_ambient_temperature 173(2)
_diffrn_measured_fraction_theta_full 0.995
_diffrn_measured_fraction_theta_max 0.995
_diffrn_measurement_device_type 'CCD area detector'
_diffrn_measurement_method 'phi and omega scans'
_diffrn_radiation_monochromator graphite
_diffrn_radiation_source 'fine-focus sealed tube'
_diffrn_radiation_type MoK\a
_diffrn_radiation_wavelength 0.71073
_diffrn_reflns_av_R_equivalents 0.0401
_diffrn_reflns_av_sigmaI/netI 0.0459
_diffrn_reflns_limit_h_max 12
_diffrn_reflns_limit_h_min -12
_diffrn_reflns_limit_k_max 17
_diffrn_reflns_limit_k_min -17
_diffrn_reflns_limit_l_max 20
_diffrn_reflns_limit_l_min -20
_diffrn_reflns_number 24008
_diffrn_reflns_theta_full 28.41
_diffrn_reflns_theta_max 28.41
_diffrn_reflns_theta_min 1.74
_exptl_absorpt_coefficient_mu 0.130
_exptl_absorpt_correction_T_max 0.9707
_exptl_absorpt_correction_T_min 0.9437
_exptl_absorpt_correction_type multi-scan
_exptl_absorpt_process_details SADABS
_exptl_crystal_colour orange
_exptl_crystal_density_diffrn 1.185
_exptl_crystal_density_method 'not measured'
_exptl_crystal_description prism
_exptl_crystal_F_000 618
_exptl_crystal_size_max 0.45
_exptl_crystal_size_mid 0.32
_exptl_crystal_size_min 0.23
_refine_diff_density_max 0.734
_refine_diff_density_min -0.178
_refine_diff_density_rms 0.066
_refine_ls_extinction_method none
_refine_ls_goodness_of_fit_ref 1.083
_refine_ls_hydrogen_treatment mixed
_refine_ls_matrix_type full
_refine_ls_number_parameters 559
_refine_ls_number_reflns 8038
_refine_ls_number_restraints 0
_refine_ls_restrained_S_all 1.083
_refine_ls_R_factor_all 0.0926
_refine_ls_R_factor_gt 0.0712
_refine_ls_shift/su_max 0.092
_refine_ls_shift/su_mean 0.006
_refine_ls_structure_factor_coef Fsqd
_refine_ls_weighting_details 'calc w=1/[\s^2^(Fo^2^)+(0.0912P)^2^+0.4814P] where P=(Fo^2^+2Fc^2^)/3'
_refine_ls_weighting_scheme calc
_refine_ls_wR_factor_gt 0.1704
_refine_ls_wR_factor_ref 0.1837
_reflns_number_gt 6201
_reflns_number_total 8038
_reflns_threshold_expression >2sigma(I)
_cod_data_source_file jo070922l-File003.cif
_cod_data_source_block mh26s
_cod_depositor_comments
;
The following automatic conversions were performed:
'_symmetry_cell_setting' value 'Triclinic' changed to 'triclinic'
according to '/home/saulius/struct/CIF-dictionaries/cif_core.dic'
dictionary named 'cif_core.dic' version 2.4.1 from
2010-06-29.

'_exptl_absorpt_correction_type' value 'Multi-scan' changed
to 'multi-scan' according to
'/home/saulius/struct/CIF-dictionaries/cif_core.dic' dictionary named
'cif_core.dic' version 2.4.1 from 2010-06-29.

Automatic conversion script
Id: cif_fix_enum 1527 2010-12-29 10:47:43Z saulius 
;
_cod_database_code 4024134

loop_
_symmetry_equiv_pos_as_xyz
'x, y, z'
'-x, -y, -z'

loop_
_atom_site_label
_atom_site_type_symbol
_atom_site_fract_x
_atom_site_fract_y
_atom_site_fract_z
_atom_site_U_iso_or_equiv
_atom_site_adp_type
_atom_site_occupancy
_atom_site_symmetry_multiplicity
_atom_site_calc_flag
_atom_site_refinement_flags
_atom_site_disorder_assembly
_atom_site_disorder_group
S1 S 0.31744(7) 0.97384(5) 0.17619(4) 0.04046(17) Uani 1 1 d . . .
N1 N 0.22184(18) 1.00868(14) -0.00703(12) 0.0320(4) Uani 1 1 d . . .
N2 N 0.5705(2) 0.73480(16) 0.41596(15) 0.0432(5) Uani 1 1 d . . .
C1 C 1.0491(2) 1.47362(17) 0.57544(14) 0.0292(4) Uani 1 1 d . . .
H1 H 1.080(3) 1.4523(19) 0.6254(17) 0.034(6) Uiso 1 1 d . . .
C2 C 0.9389(2) 1.39424(16) 0.50025(14) 0.0283(4) Uani 1 1 d . . .
C3 C 0.8869(2) 1.42133(16) 0.42281(14) 0.0283(4) Uani 1 1 d . . .
C4 C 0.7713(2) 1.33735(18) 0.34455(15) 0.0314(4) Uani 1 1 d . . .
H4 H 0.741(3) 1.270(2) 0.3537(18) 0.044(7) Uiso 1 1 d . . .
C5 C 0.7073(2) 1.34457(18) 0.26633(15) 0.0318(4) Uani 1 1 d . . .
H5 H 0.734(3) 1.410(2) 0.2512(19) 0.046(7) Uiso 1 1 d . . .
C6 C 0.5876(2) 1.25645(17) 0.19387(14) 0.0299(4) Uani 1 1 d . . .
C7 C 0.5302(2) 1.26601(19) 0.11095(16) 0.0355(5) Uani 1 1 d . . .
H7 H 0.576(3) 1.329(2) 0.0969(17) 0.036(6) Uiso 1 1 d . . .
C8 C 0.4139(2) 1.18331(18) 0.04327(16) 0.0347(5) Uani 1 1 d . . .
H8 H 0.383(2) 1.1919(19) -0.0127(17) 0.031(6) Uiso 1 1 d . . .
C9 C 0.3458(2) 1.08878(17) 0.05782(14) 0.0289(4) Uani 1 1 d . . .
C10 C 0.4042(2) 1.07896(16) 0.14139(14) 0.0281(4) Uani 1 1 d . . .
C11 C 0.5226(2) 1.15926(17) 0.20630(14) 0.0297(4) Uani 1 1 d . . .
H11 H 0.554(2) 1.1472(17) 0.2608(16) 0.026(5) Uiso 1 1 d . . .
C12 C 0.2271(2) 0.86831(17) 0.06350(15) 0.0336(4) Uani 1 1 d . . .
C13 C 0.1881(3) 0.7579(2) 0.05681(19) 0.0442(5) Uani 1 1 d . . .
H13 H 0.221(3) 0.739(2) 0.1122(18) 0.038(6) Uiso 1 1 d . . .
C14 C 0.0985(3) 0.6732(2) -0.0250(2) 0.0513(6) Uani 1 1 d . . .
H14 H 0.071(3) 0.598(3) -0.030(2) 0.059(8) Uiso 1 1 d . . .
C15 C 0.0520(3) 0.7000(2) -0.0999(2) 0.0496(6) Uani 1 1 d . . .
H15 H 0.000(3) 0.648(3) -0.153(2) 0.060(8) Uiso 1 1 d . . .
C16 C 0.0952(2) 0.8083(2) -0.09535(17) 0.0390(5) Uani 1 1 d . . .
H16 H 0.067(3) 0.822(2) -0.1464(19) 0.040(7) Uiso 1 1 d . . .
C17 C 0.1834(2) 0.89643(17) -0.01340(15) 0.0308(4) Uani 1 1 d . . .
C18 C 0.1403(2) 1.04010(19) -0.07703(15) 0.0319(4) Uani 1 1 d . . .
H18A H 0.038(3) 0.9996(18) -0.0889(16) 0.029(5) Uiso 1 1 d . . .
H18B H 0.139(2) 1.1183(19) -0.0444(15) 0.026(5) Uiso 1 1 d . . .
C19 C 0.2002(2) 1.0166(2) -0.17210(15) 0.0353(5) Uani 1 1 d . . .
H19A H 0.190(3) 0.933(2) -0.2086(19) 0.047(7) Uiso 1 1 d . . .
H19B H 0.309(3) 1.049(2) -0.1582(17) 0.038(6) Uiso 1 1 d . . .
C20 C 0.1176(3) 1.0684(2) -0.23133(16) 0.0384(5) Uani 1 1 d . . .
H20A H 0.014(3) 1.047(2) -0.2340(17) 0.037(6) Uiso 1 1 d . . .
H20B H 0.141(3) 1.038(2) -0.298(2) 0.054(7) Uiso 1 1 d . . .
C21 C 0.1573(3) 1.1989(2) -0.18930(18) 0.0441(5) Uani 1 1 d . . .
H21A H 0.133(3) 1.227(2) -0.125(2) 0.061(8) Uiso 1 1 d . . .
H21B H 0.269(4) 1.225(2) -0.181(2) 0.064(9) Uiso 1 1 d . . .
C22 C 0.0766(4) 1.2507(2) -0.24848(19) 0.0500(6) Uani 1 1 d . . .
H22A H -0.033(4) 1.221(3) -0.257(2) 0.064(9) Uiso 1 1 d . . .
H22B H 0.106(4) 1.229(3) -0.308(3) 0.075(10) Uiso 1 1 d . . .
C23 C 0.1022(4) 1.3796(3) -0.1998(2) 0.0604(7) Uani 1 1 d . . .
H23A H 0.058(4) 1.400(3) -0.137(3) 0.087(11) Uiso 1 1 d . . .
H23B H 0.042(3) 1.411(3) -0.243(2) 0.064(8) Uiso 1 1 d . . .
H23C H 0.206(5) 1.412(3) -0.185(3) 0.090(12) Uiso 1 1 d . . .
C24 C 0.8800(2) 1.28056(18) 0.50091(13) 0.0313(4) Uani 1 1 d . . .
C25 C 0.8270(2) 1.1933(2) 0.49294(15) 0.0367(5) Uani 1 1 d . . .
C26 C 0.7570(2) 1.07843(17) 0.47736(15) 0.0339(4) Uani 1 1 d . . .
C27 C 0.6267(3) 1.01879(19) 0.40864(16) 0.0363(5) Uani 1 1 d . . .
H27 H 0.583(3) 1.059(2) 0.3742(17) 0.038(6) Uiso 1 1 d . . .
C28 C 0.5653(2) 0.90768(19) 0.38866(17) 0.0369(5) Uani 1 1 d . . .
H28 H 0.487(3) 0.876(2) 0.3405(18) 0.039(6) Uiso 1 1 d . . .
C29 C 0.6295(2) 0.84795(18) 0.43709(15) 0.0354(5) Uani 1 1 d . . .
C30 C 0.7576(3) 0.9089(2) 0.50811(17) 0.0394(5) Uani 1 1 d . . .
H30 H 0.798(3) 0.874(2) 0.5459(18) 0.043(7) Uiso 1 1 d . . .
C31 C 0.8184(3) 1.01888(19) 0.52662(16) 0.0381(5) Uani 1 1 d . . .
H31 H 0.907(3) 1.058(2) 0.5745(18) 0.040(6) Uiso 1 1 d . . .
C32 C 0.4306(3) 0.6743(2) 0.34963(18) 0.0424(5) Uani 1 1 d . . .
H32A H 0.379(3) 0.616(2) 0.3714(18) 0.045(7) Uiso 1 1 d . . .
H32B H 0.357(3) 0.727(2) 0.3548(19) 0.051(7) Uiso 1 1 d . . .
C33 C 0.4543(3) 0.6160(2) 0.24562(19) 0.0470(6) Uani 1 1 d . . .
H33A H 0.527(4) 0.567(3) 0.243(2) 0.066(9) Uiso 1 1 d . . .
H33B H 0.497(3) 0.675(2) 0.226(2) 0.054(8) Uiso 1 1 d . . .
C34 C 0.3116(4) 0.5440(3) 0.1783(2) 0.0628(8) Uani 1 1 d . . .
H34A H 0.293(4) 0.479(3) 0.197(3) 0.088(11) Uiso 1 1 d . . .
H34B H 0.239(4) 0.596(3) 0.196(2) 0.064(9) Uiso 1 1 d . . .
C35 C 0.3288(5) 0.4945(4) 0.0744(3) 0.0761(10) Uani 1 1 d . . .
H35A H 0.423(6) 0.463(4) 0.064(3) 0.121(16) Uiso 1 1 d . . .
H35B H 0.366(6) 0.557(4) 0.065(4) 0.130(19) Uiso 1 1 d . . .
H35C H 0.241(5) 0.440(4) 0.034(3) 0.118(15) Uiso 1 1 d . . .
C36 C 0.6394(3) 0.6727(2) 0.46483(18) 0.0409(5) Uani 1 1 d . . .
H36A H 0.613(3) 0.587(2) 0.4178(18) 0.040(6) Uiso 1 1 d . . .
H36B H 0.756(3) 0.698(2) 0.4779(19) 0.050(7) Uiso 1 1 d . . .
C37 C 0.5806(3) 0.6864(2) 0.55723(19) 0.0451(6) Uani 1 1 d . . .
H37A H 0.472(3) 0.654(2) 0.543(2) 0.055(8) Uiso 1 1 d . . .
H37B H 0.602(3) 0.768(2) 0.598(2) 0.054(8) Uiso 1 1 d . . .
C38 C 0.6642(4) 0.6333(3) 0.6153(2) 0.0563(7) Uani 1 1 d . . .
H38A H 0.683(3) 0.564(3) 0.569(2) 0.065(9) Uiso 1 1 d . . .
H38B H 0.598(4) 0.615(3) 0.662(2) 0.079(10) Uiso 1 1 d . . .
C39 C 0.8098(4) 0.7103(4) 0.6762(2) 0.0701(9) Uani 1 1 d . . .
H39A H 0.880(4) 0.739(3) 0.631(3) 0.079(10) Uiso 1 1 d . . .
H39B H 0.848(6) 0.667(4) 0.704(4) 0.135(18) Uiso 1 1 d . . .
H39C H 0.789(4) 0.780(3) 0.719(3) 0.090(12) Uiso 1 1 d . . .

loop_
_atom_site_aniso_label
_atom_site_aniso_U_11
_atom_site_aniso_U_22
_atom_site_aniso_U_33
_atom_site_aniso_U_23
_atom_site_aniso_U_13
_atom_site_aniso_U_12
S1 0.0437(3) 0.0367(3) 0.0347(3) 0.0164(2) -0.0059(2) -0.0092(2)
N1 0.0258(8) 0.0320(9) 0.0311(9) 0.0096(7) -0.0047(7) -0.0003(7)
N2 0.0453(11) 0.0309(10) 0.0480(11) 0.0174(9) -0.0056(9) -0.0047(8)
C1 0.0304(9) 0.0282(10) 0.0268(10) 0.0108(8) 0.0006(8) 0.0028(8)
C2 0.0279(9) 0.0250(9) 0.0293(10) 0.0095(8) 0.0042(7) 0.0014(7)
C3 0.0258(9) 0.0260(9) 0.0269(9) 0.0061(8) 0.0021(7) 0.0012(7)
C4 0.0302(10) 0.0260(10) 0.0314(10) 0.0080(8) 0.0002(8) -0.0004(8)
C5 0.0285(9) 0.0278(10) 0.0319(10) 0.0083(8) 0.0001(8) -0.0017(8)
C6 0.0267(9) 0.0285(10) 0.0284(10) 0.0070(8) 0.0010(8) 0.0027(7)
C7 0.0343(11) 0.0326(11) 0.0370(11) 0.0155(9) -0.0010(9) -0.0007(9)
C8 0.0352(11) 0.0360(11) 0.0303(10) 0.0146(9) -0.0042(8) 0.0017(9)
C9 0.0232(9) 0.0295(10) 0.0285(10) 0.0079(8) -0.0006(7) 0.0029(7)
C10 0.0254(9) 0.0256(9) 0.0302(10) 0.0093(8) 0.0032(7) 0.0033(7)
C11 0.0291(9) 0.0307(10) 0.0260(10) 0.0098(8) -0.0009(8) 0.0045(8)
C12 0.0277(9) 0.0282(10) 0.0366(11) 0.0065(8) 0.0042(8) 0.0005(8)
C13 0.0472(13) 0.0353(12) 0.0464(14) 0.0156(11) 0.0072(11) 0.0006(10)
C14 0.0617(16) 0.0287(12) 0.0543(15) 0.0106(11) 0.0130(13) -0.0028(11)
C15 0.0494(14) 0.0368(13) 0.0426(14) 0.0021(11) 0.0054(11) -0.0102(11)
C16 0.0324(11) 0.0392(12) 0.0336(11) 0.0064(10) 0.0018(9) -0.0017(9)
C17 0.0223(9) 0.0299(10) 0.0342(10) 0.0071(8) 0.0058(8) 0.0032(7)
C18 0.0244(9) 0.0360(11) 0.0299(10) 0.0087(9) -0.0018(8) 0.0071(8)
C19 0.0280(10) 0.0390(12) 0.0327(11) 0.0085(9) 0.0024(8) 0.0077(9)
C20 0.0350(11) 0.0454(13) 0.0293(11) 0.0096(9) 0.0030(9) 0.0089(10)
C21 0.0453(13) 0.0425(13) 0.0383(13) 0.0130(10) 0.0003(10) 0.0043(10)
C22 0.0633(17) 0.0513(15) 0.0351(13) 0.0170(11) 0.0090(12) 0.0121(13)
C23 0.072(2) 0.0526(17) 0.0619(19) 0.0288(15) 0.0124(16) 0.0123(15)
C24 0.0209(8) 0.0348(11) 0.0216(9) -0.0003(8) -0.0019(7) -0.0077(8)
C25 0.0389(11) 0.0421(13) 0.0278(10) 0.0123(9) 0.0028(9) 0.0118(10)
C26 0.0376(11) 0.0289(10) 0.0314(10) 0.0106(8) 0.0060(8) -0.0003(8)
C27 0.0405(11) 0.0343(11) 0.0352(11) 0.0171(9) 0.0027(9) 0.0044(9)
C28 0.0317(10) 0.0367(12) 0.0354(11) 0.0121(9) -0.0020(9) -0.0019(9)
C29 0.0364(11) 0.0311(11) 0.0348(11) 0.0115(9) 0.0046(9) 0.0015(8)
C30 0.0420(12) 0.0360(12) 0.0376(12) 0.0157(10) -0.0043(9) 0.0041(9)
C31 0.0382(11) 0.0348(11) 0.0345(11) 0.0112(9) -0.0035(9) 0.0006(9)
C32 0.0403(12) 0.0334(12) 0.0490(14) 0.0165(10) 0.0040(10) -0.0036(10)
C33 0.0430(13) 0.0391(13) 0.0500(14) 0.0124(11) 0.0013(11) 0.0020(11)
C34 0.0592(18) 0.0551(18) 0.0598(18) 0.0187(15) -0.0122(14) -0.0053(15)
C35 0.091(3) 0.067(2) 0.0538(19) 0.0124(17) -0.0142(18) 0.018(2)
C36 0.0461(13) 0.0297(11) 0.0444(13) 0.0135(10) 0.0067(10) 0.0054(10)
C37 0.0452(14) 0.0432(14) 0.0496(14) 0.0213(12) 0.0107(11) 0.0082(11)
C38 0.076(2) 0.0494(16) 0.0555(16) 0.0283(14) 0.0210(15) 0.0238(14)
C39 0.070(2) 0.081(2) 0.0518(17) 0.0136(17) 0.0026(15) 0.0386(19)

loop_
_atom_type_symbol
_atom_type_description
_atom_type_scat_dispersion_real
_atom_type_scat_dispersion_imag
_atom_type_scat_source
C C 0.0033 0.0016 'International Tables Vol C Tables 4.2.6.8 and 6.1.1.4'
H H 0.0000 0.0000 'International Tables Vol C Tables 4.2.6.8 and 6.1.1.4'
N N 0.0061 0.0033 'International Tables Vol C Tables 4.2.6.8 and 6.1.1.4'
S S 0.1246 0.1234 'International Tables Vol C Tables 4.2.6.8 and 6.1.1.4'

loop_
_geom_angle_atom_site_label_1
_geom_angle_atom_site_label_2
_geom_angle_atom_site_label_3
_geom_angle
_geom_angle_site_symmetry_1
_geom_angle_site_symmetry_3
_geom_angle_publ_flag
C12 S1 C10 100.37(10) . . ?
C17 N1 C9 122.48(17) . . ?
C17 N1 C18 118.93(16) . . ?
C9 N1 C18 118.27(17) . . ?
C29 N2 C32 121.91(19) . . ?
C29 N2 C36 121.44(19) . . ?
C32 N2 C36 116.48(19) . . ?
C3 C1 C2 122.50(19) 2_786 . ?
C1 C2 C3 119.56(18) . . ?
C1 C2 C24 119.60(18) . . ?
C3 C2 C24 120.82(17) . . ?
C1 C3 C2 117.94(18) 2_786 . ?
C1 C3 C4 123.10(19) 2_786 . ?
C2 C3 C4 118.96(18) . . ?
C5 C4 C3 129.1(2) . . ?
C4 C5 C6 124.5(2) . . ?
C7 C6 C11 116.54(18) . . ?
C7 C6 C5 121.98(19) . . ?
C11 C6 C5 121.46(18) . . ?
C6 C7 C8 121.8(2) . . ?
C7 C8 C9 121.4(2) . . ?
C8 C9 C10 116.73(17) . . ?
C8 C9 N1 121.81(18) . . ?
C10 C9 N1 121.44(18) . . ?
C11 C10 C9 121.41(18) . . ?
C11 C10 S1 116.31(15) . . ?
C9 C10 S1 121.89(15) . . ?
C10 C11 C6 122.06(19) . . ?
C13 C12 C17 121.3(2) . . ?
C13 C12 S1 116.90(18) . . ?
C17 C12 S1 121.51(16) . . ?
C14 C13 C12 120.5(2) . . ?
C15 C14 C13 118.9(2) . . ?
C14 C15 C16 121.0(2) . . ?
C15 C16 C17 121.7(2) . . ?
C16 C17 C12 116.6(2) . . ?
C16 C17 N1 121.7(2) . . ?
C12 C17 N1 121.70(18) . . ?
N1 C18 C19 117.27(17) . . ?
C20 C19 C18 111.12(17) . . ?
C19 C20 C21 113.53(19) . . ?
C22 C21 C20 113.7(2) . . ?
C23 C22 C21 112.9(2) . . ?
C25 C24 C2 173.0(2) . . ?
C24 C25 C26 177.1(2) . . ?
C27 C26 C31 116.46(19) . . ?
C27 C26 C25 121.3(2) . . ?
C31 C26 C25 122.2(2) . . ?
C28 C27 C26 121.9(2) . . ?
C27 C28 C29 121.2(2) . . ?
N2 C29 C28 121.7(2) . . ?
N2 C29 C30 121.4(2) . . ?
C28 C29 C30 116.9(2) . . ?
C31 C30 C29 121.3(2) . . ?
C30 C31 C26 122.2(2) . . ?
N2 C32 C33 113.1(2) . . ?
C34 C33 C32 113.2(2) . . ?
C35 C34 C33 114.3(3) . . ?
N2 C36 C37 112.8(2) . . ?
C36 C37 C38 113.5(2) . . ?
C39 C38 C37 112.9(3) . . ?

loop_
_geom_bond_atom_site_label_1
_geom_bond_atom_site_label_2
_geom_bond_distance
_geom_bond_site_symmetry_2
_geom_bond_publ_flag
S1 C12 1.756(2) . ?
S1 C10 1.756(2) . ?
N1 C17 1.406(3) . ?
N1 C9 1.407(2) . ?
N1 C18 1.463(3) . ?
N2 C29 1.381(3) . ?
N2 C32 1.452(3) . ?
N2 C36 1.456(3) . ?
C1 C3 1.388(3) 2_786 ?
C1 C2 1.395(3) . ?
C2 C3 1.420(3) . ?
C2 C24 1.495(3) . ?
C3 C1 1.388(3) 2_786 ?
C3 C4 1.462(3) . ?
C4 C5 1.324(3) . ?
C5 C6 1.464(3) . ?
C6 C7 1.383(3) . ?
C6 C11 1.399(3) . ?
C7 C8 1.392(3) . ?
C8 C9 1.395(3) . ?
C9 C10 1.397(3) . ?
C10 C11 1.377(3) . ?
C12 C13 1.382(3) . ?
C12 C17 1.401(3) . ?
C13 C14 1.382(4) . ?
C14 C15 1.369(4) . ?
C15 C16 1.372(4) . ?
C16 C17 1.395(3) . ?
C18 C19 1.530(3) . ?
C19 C20 1.525(3) . ?
C20 C21 1.525(3) . ?
C21 C22 1.515(4) . ?
C22 C23 1.507(4) . ?
C24 C25 1.116(3) . ?
C25 C26 1.447(3) . ?
C26 C27 1.405(3) . ?
C26 C31 1.404(3) . ?
C27 C28 1.365(3) . ?
C28 C29 1.408(3) . ?
C29 C30 1.410(3) . ?
C30 C31 1.356(3) . ?
C32 C33 1.520(4) . ?
C33 C34 1.505(4) . ?
C34 C35 1.493(5) . ?
C36 C37 1.508(3) . ?
C37 C38 1.530(4) . ?
C38 C39 1.508(5) . ?

loop_
_geom_torsion_atom_site_label_1
_geom_torsion_atom_site_label_2
_geom_torsion_atom_site_label_3
_geom_torsion_atom_site_label_4
_geom_torsion
_geom_torsion_site_symmetry_1
_geom_torsion_site_symmetry_2
_geom_torsion_site_symmetry_3
_geom_torsion_site_symmetry_4
_geom_torsion_publ_flag
C3 C1 C2 C3 -1.1(3) 2_786 . . . ?
C3 C1 C2 C24 177.25(17) 2_786 . . . ?
C1 C2 C3 C1 1.1(3) . . . 2_786 ?
C24 C2 C3 C1 -177.28(17) . . . 2_786 ?
C1 C2 C3 C4 -179.95(17) . . . . ?
C24 C2 C3 C4 1.7(3) . . . . ?
C1 C3 C4 C5 -1.2(3) 2_786 . . . ?
C2 C3 C4 C5 179.9(2) . . . . ?
C3 C4 C5 C6 -177.54(19) . . . . ?
C4 C5 C6 C7 -176.6(2) . . . . ?
C4 C5 C6 C11 5.0(3) . . . . ?
C11 C6 C7 C8 0.0(3) . . . . ?
C5 C6 C7 C8 -178.5(2) . . . . ?
C6 C7 C8 C9 2.5(3) . . . . ?
C7 C8 C9 C10 -2.6(3) . . . . ?
C7 C8 C9 N1 175.81(19) . . . . ?
C17 N1 C9 C8 158.12(19) . . . . ?
C18 N1 C9 C8 -15.3(3) . . . . ?
C17 N1 C9 C10 -23.6(3) . . . . ?
C18 N1 C9 C10 163.02(18) . . . . ?
C8 C9 C10 C11 0.4(3) . . . . ?
N1 C9 C10 C11 -178.03(17) . . . . ?
C8 C9 C10 S1 172.86(15) . . . . ?
N1 C9 C10 S1 -5.5(3) . . . . ?
C12 S1 C10 C11 -160.47(15) . . . . ?
C12 S1 C10 C9 26.68(18) . . . . ?
C9 C10 C11 C6 2.1(3) . . . . ?
S1 C10 C11 C6 -170.81(15) . . . . ?
C7 C6 C11 C10 -2.2(3) . . . . ?
C5 C6 C11 C10 176.24(18) . . . . ?
C10 S1 C12 C13 159.24(17) . . . . ?
C10 S1 C12 C17 -26.77(18) . . . . ?
C17 C12 C13 C14 -3.0(3) . . . . ?
S1 C12 C13 C14 171.0(2) . . . . ?
C12 C13 C14 C15 1.4(4) . . . . ?
C13 C14 C15 C16 1.2(4) . . . . ?
C14 C15 C16 C17 -2.3(4) . . . . ?
C15 C16 C17 C12 0.7(3) . . . . ?
C15 C16 C17 N1 -177.0(2) . . . . ?
C13 C12 C17 C16 1.9(3) . . . . ?
S1 C12 C17 C16 -171.83(15) . . . . ?
C13 C12 C17 N1 179.60(19) . . . . ?
S1 C12 C17 N1 5.9(3) . . . . ?
C9 N1 C17 C16 -159.02(19) . . . . ?
C18 N1 C17 C16 14.4(3) . . . . ?
C9 N1 C17 C12 23.4(3) . . . . ?
C18 N1 C17 C12 -163.23(18) . . . . ?
C17 N1 C18 C19 -87.0(2) . . . . ?
C9 N1 C18 C19 86.7(2) . . . . ?
N1 C18 C19 C20 -172.21(18) . . . . ?
C18 C19 C20 C21 71.1(3) . . . . ?
C19 C20 C21 C22 179.4(2) . . . . ?
C20 C21 C22 C23 172.9(2) . . . . ?
C1 C2 C24 C25 180(100) . . . . ?
C3 C2 C24 C25 -1.7(19) . . . . ?
C2 C24 C25 C26 27(6) . . . . ?
C24 C25 C26 C27 -41(5) . . . . ?
C24 C25 C26 C31 136(5) . . . . ?
C31 C26 C27 C28 -1.8(3) . . . . ?
C25 C26 C27 C28 175.6(2) . . . . ?
C26 C27 C28 C29 0.6(3) . . . . ?
C32 N2 C29 C28 -6.2(3) . . . . ?
C36 N2 C29 C28 178.6(2) . . . . ?
C32 N2 C29 C30 174.1(2) . . . . ?
C36 N2 C29 C30 -1.1(3) . . . . ?
C27 C28 C29 N2 -178.5(2) . . . . ?
C27 C28 C29 C30 1.3(3) . . . . ?
N2 C29 C30 C31 177.8(2) . . . . ?
C28 C29 C30 C31 -1.9(3) . . . . ?
C29 C30 C31 C26 0.7(4) . . . . ?
C27 C26 C31 C30 1.2(3) . . . . ?
C25 C26 C31 C30 -176.2(2) . . . . ?
C29 N2 C32 C33 89.1(3) . . . . ?
C36 N2 C32 C33 -95.4(3) . . . . ?
N2 C32 C33 C34 174.5(2) . . . . ?
C32 C33 C34 C35 174.7(3) . . . . ?
C29 N2 C36 C37 87.8(3) . . . . ?
C32 N2 C36 C37 -87.7(3) . . . . ?
N2 C36 C37 C38 -173.5(2) . . . . ?
C36 C37 C38 C39 82.2(3) . . . . ?
